data_7710497
loop_
_publ_author_name
'Razquin-Bobillo, Laura'
'Pajuelo-Corral, Oier'
'Artetxe, Be\~nat'
'Zabala-Lekuona, Andoni'
'Choquesillo-Lazarte, Duane'
'Rodr\'iguez-Di\'eguez, Antonio'
'San Sebastian, Eider'
'Cepeda, Javier'

_publ_section_title
;
 Combined experimental and theoretical investigation on the magnetic
 properties derived from the coordination of 6-methyl-2-oxonicotinate to
 3d-metal ions
;
_journal_name_full 'Dalton Transactions'
_journal_paper_doi 10.1039/D2DT00838F
_journal_year 2022
_chemical_formula_moiety 'C22 H22 Mn N3 Na O10, C H4 O, H2 O'
_chemical_formula_sum 'C23 H28 Mn N3 Na O12'
_chemical_formula_weight 616.41
_chemical_name_systematic
'Poly{[bis(mu3-2-hydroxy-6-methyl-1H-pyridine-3-carboxylato-kO:k2O,O':kO')(mu-2-hydroxy-6-methyl-1H-pyridine-3-carboxylato-kO:k2O,O')manganese(II)sodium(methanol)] hydrate methanol}'
_space_group_crystal_system monoclinic
_space_group_IT_number 14
_space_group_name_Hall '-P 2yn'
_space_group_name_H-M_alt 'P 1 21/n 1'
_atom_sites_solution_hydrogens mixed
_audit_creation_date 2022-04-13
_audit_creation_method
;
Olex2 1.5
(compiled 2021.12.09 svn.r5202d8cf for OlexSys, GUI svn.r6439)
;
_audit_update_record
;
2022-05-02 deposited with the CCDC.	2022-05-17 downloaded from the CCDC.
;
_cell_angle_alpha 90
_cell_angle_beta 94.946(2)
_cell_angle_gamma 90
_cell_formula_units_Z 4
_cell_length_a 14.4049(9)
_cell_length_b 12.2948(7)
_cell_length_c 15.1192(10)
_cell_measurement_reflns_used 6273
_cell_measurement_temperature 150.00
_cell_measurement_theta_max 24.98
_cell_measurement_theta_min 2.70
_cell_volume 2667.7(3)
_computing_cell_refinement 'SAINT V8.40B (Bruker, 2016)'
_computing_data_collection 'Bruker Apex3, 2019'
_computing_data_reduction 'SAINT V8.40B (Bruker, 2016)'
_computing_molecular_graphics 'Olex2 1.5 (Dolomanov et al., 2009)'
_computing_publication_material 'Olex2 1.5 (Dolomanov et al., 2009)'
_computing_structure_refinement 'XL  (Sheldrick, 2008)'
_computing_structure_solution 'XT (Sheldrick, 2015)'
_diffrn_ambient_temperature 150.00
_diffrn_measured_fraction_theta_full 0.999
_diffrn_measured_fraction_theta_max 0.999
_diffrn_measurement_device_type 'Bruker D8 Venture'
_diffrn_measurement_method '\f and \w scans'
_diffrn_radiation_monochromator multilayer
_diffrn_radiation_type MoK\a
_diffrn_radiation_wavelength 0.71073
_diffrn_reflns_av_R_equivalents 0.1556
_diffrn_reflns_av_unetI/netI 0.0813
_diffrn_reflns_Laue_measured_fraction_full 0.999
_diffrn_reflns_Laue_measured_fraction_max 0.999
_diffrn_reflns_limit_h_max 15
_diffrn_reflns_limit_h_min -15
_diffrn_reflns_limit_k_max 12
_diffrn_reflns_limit_k_min -13
_diffrn_reflns_limit_l_max 16
_diffrn_reflns_limit_l_min -16
_diffrn_reflns_number 24651
_diffrn_reflns_point_group_measured_fraction_full 0.999
_diffrn_reflns_point_group_measured_fraction_max 0.999
_diffrn_reflns_theta_full 23.255
_diffrn_reflns_theta_max 23.255
_diffrn_reflns_theta_min 2.138
_diffrn_source 'high brilliance microfocus sealed tube'
_diffrn_source_current 1.0
_diffrn_source_power 0.05
_diffrn_source_voltage 50.0
_diffrn_standards_number 0
_exptl_absorpt_coefficient_mu 0.580
_exptl_absorpt_correction_T_max 0.0911
_exptl_absorpt_correction_T_min 0.0666
_exptl_absorpt_correction_type multi-scan
_exptl_absorpt_process_details
;
SADABS-2016/2 (Bruker,2016/2) was used for absorption correction.
wR2(int) was 0.0923 before and 0.0778 after correction.
The Ratio of minimum to maximum transmission is 0.7311.
The \l/2 correction factor is Not present.
;
_exptl_crystal_colour 'light yellow'
_exptl_crystal_colour_modifier light
_exptl_crystal_colour_primary yellow
_exptl_crystal_density_diffrn 1.535
_exptl_crystal_description 'trigonal antiprism'
_exptl_crystal_F_000 1276
_exptl_crystal_preparation 'Magnetic properties'
_exptl_crystal_size_max 0.08
_exptl_crystal_size_mid 0.05
_exptl_crystal_size_min 0.03
_refine_diff_density_max 0.314
_refine_diff_density_min -0.374
_refine_diff_density_rms 0.079
_refine_ls_extinction_method none
_refine_ls_goodness_of_fit_ref 1.084
_refine_ls_hydrogen_treatment constr
_refine_ls_matrix_type full
_refine_ls_number_parameters 371
_refine_ls_number_reflns 3821
_refine_ls_number_restraints 0
_refine_ls_restrained_S_all 1.084
_refine_ls_R_factor_all 0.0986
_refine_ls_R_factor_gt 0.0559
_refine_ls_shift/su_max 0.000
_refine_ls_shift/su_mean 0.000
_refine_ls_structure_factor_coef Fsqd
_refine_ls_weighting_details 'w=1/[\s^2^(Fo^2^)+5.4554P] where P=(Fo^2^+2Fc^2^)/3'
_refine_ls_weighting_scheme calc
_refine_ls_wR_factor_gt 0.0821
_refine_ls_wR_factor_ref 0.0950
_reflns_Friedel_coverage 0.000
_reflns_number_gt 2642
_reflns_number_total 3821
_reflns_threshold_expression 'I > 2\s(I)'
_cod_data_source_file d2dt00838f2.cif
_cod_data_source_block Compound1Mn
_cod_original_sg_symbol_H-M P2(1)/n
_cod_database_code 7710497
_shelx_shelxl_version_number 2019/1
_shelx_space_group_comment
;
The symmetry employed for this shelxl refinement is uniquely defined
by the following loop, which should always be used as a source of
symmetry information in preference to the above space-group names.
They are only intended as comments.
;
_shelx_estimated_absorpt_t_max 0.983
_shelx_estimated_absorpt_t_min 0.955
_olex2_refinement_description
;
1. Fixed Uiso
 At 1.2 times of:
  All C(H) groups, All N(H) groups
 At 1.5 times of:
  All C(H,H,H) groups, All O(H) groups, All O(H,H) groups
2.a Free rotating group:
 O1W(H1WA,H1WB)
2.b Aromatic/amide H refined with riding coordinates:
 N1B(H1B), N1C(H1C), N1A(H1A), C5B(H5B), C4A(H4A), C4B(H4B), C4C(H4C),
 C5A(H5A), C5C(H5C)
2.c Idealised Me refined as rotating group:
 C61B(H61A,H61B,H61C), C61(H61D,H61E,H61F), C61C(H61G,H61H,H61I), C2N(H2NA,
 H2NB,H2NC), C2M(H2MA,H2MB,H2MC)
2.d Idealised tetrahedral OH refined as rotating group:
 O1N(H1N), O1M(H1M)
;
_olex2_submission_special_instructions 'No special instructions were received'

loop_
_space_group_symop_operation_xyz
'x, y, z'
'-x+1/2, y+1/2, -z+1/2'
'-x, -y, -z'
'x-1/2, -y-1/2, z-1/2'

loop_
_atom_site_label
_atom_site_type_symbol
_atom_site_fract_x
_atom_site_fract_y
_atom_site_fract_z
_atom_site_U_iso_or_equiv
_atom_site_adp_type
_atom_site_occupancy
_atom_site_site_symmetry_order
_atom_site_calc_flag
_atom_site_refinement_flags_posn
_atom_site_refinement_flags_adp
_atom_site_refinement_flags_occupancy
_atom_site_disorder_assembly
_atom_site_disorder_group
Mn1 Mn 0.70640(5) 0.53294(5) 0.25088(5) 0.01468(19) Uani 1 1 d . . . . .
Na2 Na 0.68274(13) 0.79057(14) 0.25435(12) 0.0217(5) Uani 1 1 d . . . . .
O21B O 0.8149(2) 0.6543(2) 0.2332(2) 0.0165(7) Uani 1 1 d . . . . .
O31B O 0.7784(2) 0.4433(2) 0.1593(2) 0.0174(8) Uani 1 1 d . . . . .
O21C O 0.6855(2) 0.6349(2) 0.3649(2) 0.0188(8) Uani 1 1 d . . . . .
O31C O 0.7630(2) 0.4229(2) 0.3496(2) 0.0195(8) Uani 1 1 d . . . . .
O31A O 0.5825(2) 0.4362(2) 0.2262(2) 0.0180(8) Uani 1 1 d . . . . .
O21A O 0.6251(2) 0.6441(2) 0.1702(2) 0.0195(8) Uani 1 1 d . . . . .
O32C O 0.8207(2) 0.3481(3) 0.4760(2) 0.0288(9) Uani 1 1 d . . . . .
O32A O 0.4372(2) 0.3824(3) 0.1908(2) 0.0273(9) Uani 1 1 d . . . . .
O32B O 0.8604(2) 0.4030(2) 0.0458(2) 0.0287(9) Uani 1 1 d . . . . .
N1B N 0.9061(2) 0.7590(3) 0.1544(2) 0.0169(9) Uani 1 1 d . . . . .
H1B H 0.905285 0.807179 0.197367 0.020 Uiso 1 1 calc R U . . .
N1C N 0.6985(3) 0.7020(3) 0.5040(2) 0.0181(9) Uani 1 1 d . . . . .
H1C H 0.675997 0.763068 0.480639 0.022 Uiso 1 1 calc R U . . .
N1A N 0.5334(3) 0.7061(3) 0.0544(2) 0.0176(9) Uani 1 1 d . . . . .
H1A H 0.574649 0.758391 0.050846 0.021 Uiso 1 1 calc R U . . .
O1N O 0.3838(3) 0.7499(3) 0.3024(3) 0.0360(10) Uani 1 1 d . . . . .
H1N H 0.340494 0.769790 0.332528 0.054 Uiso 1 1 calc R U . . .
O1M O 0.5297(2) 0.8583(3) 0.2411(3) 0.0425(11) Uani 1 1 d . . . . .
H1M H 0.484957 0.831253 0.265570 0.064 Uiso 1 1 calc R U . . .
O1W O 0.7257(3) 0.7111(4) -0.1185(3) 0.0502(12) Uani 1 1 d G . . . .
H1WA H 0.673245 0.679261 -0.135397 0.075 Uiso 1 1 d G U . . .
H1WB H 0.714145 0.747968 -0.071605 0.075 Uiso 1 1 d G U . . .
C2B C 0.8597(3) 0.6628(4) 0.1655(3) 0.0146(11) Uani 1 1 d . . . . .
C2A C 0.5521(3) 0.6293(4) 0.1188(3) 0.0174(11) Uani 1 1 d . . . . .
C2C C 0.7114(3) 0.6179(4) 0.4457(3) 0.0164(11) Uani 1 1 d . . . . .
C3A C 0.4866(3) 0.5422(4) 0.1213(3) 0.0149(10) Uani 1 1 d . . . . .
C00M C 0.8336(3) 0.4686(4) 0.1014(3) 0.0181(11) Uani 1 1 d . . . . .
C31C C 0.7802(3) 0.4242(4) 0.4328(3) 0.0201(12) Uani 1 1 d . . . . .
C31 C 0.5025(3) 0.4472(4) 0.1840(3) 0.0169(11) Uani 1 1 d . . . . .
C3B C 0.8703(3) 0.5829(4) 0.0972(3) 0.0149(11) Uani 1 1 d . . . . .
C6B C 0.9529(3) 0.7870(4) 0.0838(3) 0.0178(11) Uani 1 1 d . . . . .
C3C C 0.7520(3) 0.5212(4) 0.4856(3) 0.0162(11) Uani 1 1 d . . . . .
C6A C 0.4571(3) 0.7090(4) -0.0045(3) 0.0180(11) Uani 1 1 d . . . . .
C5B C 0.9588(3) 0.7139(4) 0.0175(3) 0.0203(12) Uani 1 1 d . . . . .
H5B H 0.989790 0.731657 -0.033550 0.024 Uiso 1 1 calc R U . . .
C4A C 0.4083(3) 0.5461(4) 0.0625(3) 0.0198(11) Uani 1 1 d . . . . .
H4A H 0.362822 0.490532 0.065154 0.024 Uiso 1 1 calc R U . . .
C6C C 0.7172(3) 0.7001(4) 0.5936(3) 0.0216(12) Uani 1 1 d . . . . .
C4B C 0.9183(3) 0.6119(4) 0.0260(3) 0.0196(12) Uani 1 1 d . . . . .
H4B H 0.924046 0.559790 -0.019604 0.024 Uiso 1 1 calc R U . . .
C4C C 0.7710(3) 0.5196(4) 0.5765(3) 0.0218(12) Uani 1 1 d . . . . .
H4C H 0.797905 0.455738 0.603279 0.026 Uiso 1 1 calc R U . . .
C5A C 0.3928(3) 0.6283(4) -0.0008(3) 0.0192(12) Uani 1 1 d . . . . .
H5A H 0.338094 0.627881 -0.040726 0.023 Uiso 1 1 calc R U . . .
C61B C 0.9949(3) 0.8982(3) 0.0857(3) 0.0241(12) Uani 1 1 d . . . . .
H61A H 0.945688 0.952738 0.088999 0.036 Uiso 1 1 calc R U . . .
H61B H 1.026589 0.909838 0.031694 0.036 Uiso 1 1 calc R U . . .
H61C H 1.040016 0.905093 0.137804 0.036 Uiso 1 1 calc R U . . .
C61 C 0.4514(3) 0.8002(4) -0.0709(3) 0.0248(13) Uani 1 1 d . . . . .
H61D H 0.449991 0.869982 -0.039640 0.037 Uiso 1 1 calc R U . . .
H61E H 0.394584 0.792358 -0.110923 0.037 Uiso 1 1 calc R U . . .
H61F H 0.505931 0.797880 -0.105376 0.037 Uiso 1 1 calc R U . . .
C5C C 0.7528(3) 0.6068(4) 0.6311(3) 0.0256(13) Uani 1 1 d . . . . .
H5C H 0.765121 0.601283 0.693708 0.031 Uiso 1 1 calc R U . . .
C61C C 0.6965(3) 0.7999(4) 0.6440(3) 0.0262(13) Uani 1 1 d . . . . .
H61G H 0.748064 0.851523 0.642060 0.039 Uiso 1 1 calc R U . . .
H61H H 0.688766 0.780614 0.705823 0.039 Uiso 1 1 calc R U . . .
H61I H 0.638939 0.833168 0.617229 0.039 Uiso 1 1 calc R U . . .
C2N C 0.4059(4) 0.6400(4) 0.3213(4) 0.0366(15) Uani 1 1 d . . . . .
H2NA H 0.368340 0.592961 0.279987 0.055 Uiso 1 1 calc R U . . .
H2NB H 0.392560 0.623209 0.382327 0.055 Uiso 1 1 calc R U . . .
H2NC H 0.472191 0.627587 0.314856 0.055 Uiso 1 1 calc R U . . .
C2M C 0.5024(4) 0.9578(5) 0.2021(4) 0.0475(17) Uani 1 1 d . . . . .
H2MA H 0.467101 0.944624 0.144782 0.071 Uiso 1 1 calc R U . . .
H2MB H 0.557837 1.001298 0.193002 0.071 Uiso 1 1 calc R U . . .
H2MC H 0.463273 0.997189 0.241232 0.071 Uiso 1 1 calc R U . . .

loop_
_atom_site_aniso_label
_atom_site_aniso_U_11
_atom_site_aniso_U_22
_atom_site_aniso_U_33
_atom_site_aniso_U_23
_atom_site_aniso_U_13
_atom_site_aniso_U_12
Mn1 0.0161(4) 0.0122(4) 0.0155(4) 0.0009(3) -0.0002(3) -0.0003(3)
Na2 0.0248(12) 0.0158(10) 0.0237(11) -0.0011(9) -0.0026(9) -0.0008(8)
O21B 0.0151(19) 0.0166(17) 0.0184(19) -0.0030(15) 0.0045(15) -0.0052(14)
O31B 0.0181(18) 0.0166(18) 0.0179(19) -0.0005(14) 0.0040(15) -0.0036(14)
O21C 0.028(2) 0.0155(19) 0.0130(19) 0.0029(14) 0.0008(15) 0.0047(15)
O31C 0.025(2) 0.0153(17) 0.017(2) -0.0017(14) -0.0008(16) 0.0035(15)
O31A 0.0174(19) 0.0161(18) 0.0200(19) 0.0051(14) -0.0013(16) -0.0019(14)
O21A 0.0176(19) 0.0155(18) 0.023(2) 0.0053(15) -0.0127(16) -0.0046(15)
O32C 0.043(2) 0.0187(19) 0.024(2) 0.0054(16) -0.0018(17) 0.0183(17)
O32A 0.023(2) 0.0234(19) 0.035(2) 0.0061(16) -0.0036(17) -0.0122(17)
O32B 0.039(2) 0.0175(19) 0.032(2) -0.0113(17) 0.0201(18) -0.0071(17)
N1B 0.019(2) 0.012(2) 0.020(2) -0.0065(18) 0.0014(19) 0.0005(18)
N1C 0.019(2) 0.014(2) 0.022(3) 0.0031(18) 0.0020(19) 0.0036(18)
N1A 0.023(2) 0.012(2) 0.017(2) 0.0038(18) -0.0032(19) -0.0032(18)
O1N 0.033(2) 0.035(2) 0.042(3) 0.0119(19) 0.0126(19) 0.0082(18)
O1M 0.025(2) 0.034(2) 0.069(3) 0.016(2) 0.006(2) 0.0050(18)
O1W 0.034(2) 0.069(3) 0.049(3) -0.026(2) 0.010(2) -0.025(2)
C2B 0.011(3) 0.015(3) 0.017(3) 0.003(2) -0.003(2) -0.001(2)
C2A 0.019(3) 0.015(3) 0.018(3) -0.001(2) -0.002(2) 0.002(2)
C2C 0.014(3) 0.013(3) 0.023(3) 0.001(2) 0.006(2) -0.001(2)
C3A 0.014(3) 0.013(3) 0.018(3) -0.002(2) 0.001(2) 0.000(2)
C00M 0.015(3) 0.015(3) 0.024(3) 0.001(2) 0.001(2) -0.002(2)
C31C 0.015(3) 0.018(3) 0.027(3) 0.000(2) -0.001(2) -0.001(2)
C31 0.020(3) 0.013(3) 0.018(3) -0.006(2) 0.006(2) 0.002(2)
C3B 0.016(3) 0.014(2) 0.015(3) -0.001(2) 0.004(2) 0.001(2)
C6B 0.015(3) 0.019(3) 0.019(3) 0.004(2) 0.002(2) 0.000(2)
C3C 0.018(3) 0.013(3) 0.018(3) 0.003(2) -0.001(2) 0.001(2)
C6A 0.020(3) 0.019(3) 0.015(3) -0.005(2) 0.000(2) 0.005(2)
C5B 0.025(3) 0.019(3) 0.017(3) 0.002(2) 0.006(2) -0.003(2)
C4A 0.018(3) 0.020(3) 0.022(3) -0.007(2) 0.003(2) -0.004(2)
C6C 0.028(3) 0.023(3) 0.014(3) 0.002(2) 0.003(2) -0.002(2)
C4B 0.026(3) 0.019(3) 0.014(3) -0.005(2) -0.002(2) 0.000(2)
C4C 0.024(3) 0.019(3) 0.022(3) 0.006(2) 0.000(2) 0.003(2)
C5A 0.014(3) 0.024(3) 0.018(3) 0.000(2) -0.009(2) 0.000(2)
C61B 0.028(3) 0.013(3) 0.032(3) -0.001(2) 0.009(3) -0.001(2)
C61 0.022(3) 0.024(3) 0.027(3) 0.006(2) -0.004(2) 0.007(2)
C5C 0.034(3) 0.022(3) 0.019(3) -0.001(2) -0.003(2) 0.001(2)
C61C 0.033(3) 0.021(3) 0.024(3) -0.003(2) 0.000(3) 0.005(2)
C2N 0.047(4) 0.027(3) 0.037(4) 0.002(3) 0.008(3) 0.004(3)
C2M 0.034(4) 0.041(4) 0.065(5) 0.015(3) -0.008(3) 0.001(3)

loop_
_atom_type_symbol
_atom_type_description
_atom_type_scat_dispersion_real
_atom_type_scat_dispersion_imag
_atom_type_scat_source
C C 0.0033 0.0016 'International Tables Vol C Tables 4.2.6.8 and 6.1.1.4'
H H 0.0000 0.0000 'International Tables Vol C Tables 4.2.6.8 and 6.1.1.4'
Mn Mn 0.3368 0.7283 'International Tables Vol C Tables 4.2.6.8 and 6.1.1.4'
N N 0.0061 0.0033 'International Tables Vol C Tables 4.2.6.8 and 6.1.1.4'
Na Na 0.0362 0.0249 'International Tables Vol C Tables 4.2.6.8 and 6.1.1.4'
O O 0.0106 0.0060 'International Tables Vol C Tables 4.2.6.8 and 6.1.1.4'

loop_
_geom_angle_atom_site_label_1
_geom_angle_atom_site_label_2
_geom_angle_atom_site_label_3
_geom_angle
_geom_angle_site_symmetry_1
_geom_angle_site_symmetry_3
_geom_angle_publ_flag
Na2 Mn1 Na2 157.93(3) . 2_645 ?
O21B Mn1 Na2 104.66(8) . 2_645 ?
O21B Mn1 Na2 53.46(8) . . ?
O31B Mn1 Na2 42.74(9) . 2_645 ?
O31B Mn1 Na2 126.09(9) . . ?
O31B Mn1 O21B 83.07(11) . . ?
O31B Mn1 O21C 158.61(12) . . ?
O31B Mn1 O31C 87.02(12) . . ?
O31B Mn1 O31A 92.55(11) . . ?
O31B Mn1 O21A 103.74(12) . . ?
O21C Mn1 Na2 128.61(9) . 2_645 ?
O21C Mn1 Na2 52.52(8) . . ?
O21C Mn1 O21B 81.60(11) . . ?
O31C Mn1 Na2 131.03(9) . . ?
O31C Mn1 Na2 45.78(9) . 2_645 ?
O31C Mn1 O21B 106.53(12) . . ?
O31C Mn1 O21C 83.15(11) . . ?
O31C Mn1 O31A 91.84(12) . . ?
O31A Mn1 Na2 83.98(9) . 2_645 ?
O31A Mn1 Na2 117.67(9) . . ?
O31A Mn1 O21B 160.80(11) . . ?
O31A Mn1 O21C 106.68(12) . . ?
O21A Mn1 Na2 46.61(9) . . ?
O21A Mn1 Na2 142.52(9) . 2_645 ?
O21A Mn1 O21B 81.66(11) . . ?
O21A Mn1 O21C 88.71(12) . . ?
O21A Mn1 O31C 167.38(13) . . ?
O21A Mn1 O31A 81.24(11) . . ?
Mn1 Na2 Mn1 145.42(6) . 2_655 ?
O21B Na2 Mn1 102.37(8) . 2_655 ?
O21B Na2 Mn1 43.16(7) . . ?
O21B Na2 C00M 130.20(12) . 2_655 ?
O31B Na2 Mn1 142.20(10) 2_655 . ?
O31B Na2 Mn1 37.97(8) 2_655 2_655 ?
O31B Na2 O21B 116.71(12) 2_655 . ?
O31B Na2 O21C 104.45(12) 2_655 . ?
O31B Na2 O31C 75.39(11) 2_655 2_655 ?
O31B Na2 O1M 86.60(14) 2_655 . ?
O31B Na2 C00M 21.39(11) 2_655 2_655 ?
O21C Na2 Mn1 42.77(7) . . ?
O21C Na2 Mn1 134.29(10) . 2_655 ?
O21C Na2 O21B 67.79(10) . . ?
O21C Na2 C00M 93.83(12) . 2_655 ?
O31C Na2 Mn1 127.76(10) 2_655 . ?
O31C Na2 Mn1 38.64(8) 2_655 2_655 ?
O31C Na2 O21B 94.15(11) 2_655 . ?
O31C Na2 O21C 160.05(13) 2_655 . ?
O31C Na2 C00M 91.71(13) 2_655 2_655 ?
O21A Na2 Mn1 144.94(10) . 2_655 ?
O21A Na2 Mn1 41.61(8) . . ?
O21A Na2 O21B 70.13(11) . . ?
O21A Na2 O31B 172.97(14) . 2_655 ?
O21A Na2 O21C 76.14(11) . . ?
O21A Na2 O31C 106.52(12) . 2_655 ?
O21A Na2 O1M 86.53(14) . . ?
O21A Na2 C00M 152.40(14) . 2_655 ?
O1M Na2 Mn1 97.29(10) . 2_655 ?
O1M Na2 Mn1 116.88(11) . . ?
O1M Na2 O21B 156.64(14) . . ?
O1M Na2 O21C 106.56(13) . . ?
O1M Na2 O31C 93.37(13) . 2_655 ?
O1M Na2 C00M 71.56(14) . 2_655 ?
C00M Na2 Mn1 57.42(9) 2_655 2_655 ?
C00M Na2 Mn1 136.48(11) 2_655 . ?
Mn1 O21B Na2 83.39(10) . . ?
C2B O21B Mn1 125.1(3) . . ?
C2B O21B Na2 118.9(3) . . ?
Mn1 O31B Na2 99.29(13) . 2_645 ?
C00M O31B Mn1 134.1(3) . . ?
C00M O31B Na2 116.7(3) . 2_645 ?
Mn1 O21C Na2 84.70(11) . . ?
C2C O21C Mn1 128.5(3) . . ?
C2C O21C Na2 138.4(3) . . ?
Mn1 O31C Na2 95.58(13) . 2_645 ?
C31C O31C Mn1 136.4(3) . . ?
C31C O31C Na2 127.2(3) . 2_645 ?
C31 O31A Mn1 136.8(3) . . ?
Mn1 O21A Na2 91.78(12) . . ?
C2A O21A Mn1 130.5(3) . . ?
C2A O21A Na2 133.5(3) . . ?
C2B N1B H1B 116.8 . . ?
C6B N1B H1B 116.8 . . ?
C6B N1B C2B 126.5(4) . . ?
C2C N1C H1C 116.7 . . ?
C6C N1C H1C 116.7 . . ?
C6C N1C C2C 126.7(4) . . ?
C2A N1A H1A 117.1 . . ?
C6A N1A H1A 117.1 . . ?
C6A N1A C2A 125.8(4) . . ?
C2N O1N H1N 109.5 . . ?
Na2 O1M H1M 124.9 . . ?
C2M O1M Na2 125.0(3) . . ?
C2M O1M H1M 109.5 . . ?
H1WA O1W H1WB 104.5 . . ?
O21B C2B N1B 117.3(4) . . ?
O21B C2B C3B 128.1(4) . . ?
N1B C2B C3B 114.6(4) . . ?
O21A C2A N1A 116.1(4) . . ?
O21A C2A C3A 127.4(4) . . ?
N1A C2A C3A 116.5(4) . . ?
O21C C2C N1C 116.6(4) . . ?
O21C C2C C3C 128.3(4) . . ?
N1C C2C C3C 115.1(4) . . ?
C2A C3A C31 122.1(4) . . ?
C4A C3A C2A 117.6(4) . . ?
C4A C3A C31 120.3(4) . . ?
O31B C00M Na2 41.9(2) . 2_645 ?
O31B C00M C3B 120.0(4) . . ?
O32B C00M Na2 93.7(3) . 2_645 ?
O32B C00M O31B 123.6(4) . . ?
O32B C00M C3B 116.4(4) . . ?
C3B C00M Na2 137.2(3) . 2_645 ?
O31C C31C C3C 119.9(4) . . ?
O32C C31C O31C 123.5(4) . . ?
O32C C31C C3C 116.6(4) . . ?
O31A C31 C3A 118.6(4) . . ?
O32A C31 O31A 123.2(4) . . ?
O32A C31 C3A 118.2(4) . . ?
C2B C3B C00M 123.2(4) . . ?
C4B C3B C2B 118.4(4) . . ?
C4B C3B C00M 118.5(4) . . ?
N1B C6B C61B 116.4(4) . . ?
C5B C6B N1B 118.8(4) . . ?
C5B C6B C61B 124.8(4) . . ?
C2C C3C C31C 123.4(4) . . ?
C4C C3C C2C 118.1(4) . . ?
C4C C3C C31C 118.4(4) . . ?
N1A C6A C5A 118.1(4) . . ?
N1A C6A C61 116.9(4) . . ?
C5A C6A C61 125.0(4) . . ?
C6B C5B H5B 120.8 . . ?
C6B C5B C4B 118.4(4) . . ?
C4B C5B H5B 120.8 . . ?
C3A C4A H4A 118.6 . . ?
C3A C4A C5A 122.9(4) . . ?
C5A C4A H4A 118.6 . . ?
N1C C6C C5C 117.7(4) . . ?
N1C C6C C61C 117.7(4) . . ?
C5C C6C C61C 124.6(4) . . ?
C3B C4B C5B 123.2(4) . . ?
C3B C4B H4B 118.4 . . ?
C5B C4B H4B 118.4 . . ?
C3C C4C H4C 118.4 . . ?
C3C C4C C5C 123.3(4) . . ?
C5C C4C H4C 118.4 . . ?
C6A C5A C4A 119.0(4) . . ?
C6A C5A H5A 120.5 . . ?
C4A C5A H5A 120.5 . . ?
C6B C61B H61A 109.5 . . ?
C6B C61B H61B 109.5 . . ?
C6B C61B H61C 109.5 . . ?
H61A C61B H61B 109.5 . . ?
H61A C61B H61C 109.5 . . ?
H61B C61B H61C 109.5 . . ?
C6A C61 H61D 109.5 . . ?
C6A C61 H61E 109.5 . . ?
C6A C61 H61F 109.5 . . ?
H61D C61 H61E 109.5 . . ?
H61D C61 H61F 109.5 . . ?
H61E C61 H61F 109.5 . . ?
C6C C5C C4C 119.1(5) . . ?
C6C C5C H5C 120.5 . . ?
C4C C5C H5C 120.5 . . ?
C6C C61C H61G 109.5 . . ?
C6C C61C H61H 109.5 . . ?
C6C C61C H61I 109.5 . . ?
H61G C61C H61H 109.5 . . ?
H61G C61C H61I 109.5 . . ?
H61H C61C H61I 109.5 . . ?
O1N C2N H2NA 109.5 . . ?
O1N C2N H2NB 109.5 . . ?
O1N C2N H2NC 109.5 . . ?
H2NA C2N H2NB 109.5 . . ?
H2NA C2N H2NC 109.5 . . ?
H2NB C2N H2NC 109.5 . . ?
O1M C2M H2MA 109.5 . . ?
O1M C2M H2MB 109.5 . . ?
O1M C2M H2MC 109.5 . . ?
H2MA C2M H2MB 109.5 . . ?
H2MA C2M H2MC 109.5 . . ?
H2MB C2M H2MC 109.5 . . ?

loop_
_geom_bond_atom_site_label_1
_geom_bond_atom_site_label_2
_geom_bond_distance
_geom_bond_site_symmetry_2
_geom_bond_publ_flag
Mn1 Na2 3.1867(18) . ?
Mn1 Na2 3.3849(18) 2_645 ?
Mn1 O21B 2.194(3) . ?
Mn1 O31B 2.110(3) . ?
Mn1 O21C 2.173(3) . ?
Mn1 O31C 2.124(3) . ?
Mn1 O31A 2.150(3) . ?
Mn1 O21A 2.117(3) . ?
Na2 O21B 2.577(3) . ?
Na2 O31B 2.328(3) 2_655 ?
Na2 O21C 2.540(3) . ?
Na2 O31C 2.437(3) 2_655 ?
Na2 O21A 2.317(3) . ?
Na2 O1M 2.348(4) . ?
Na2 C00M 3.113(5) 2_655 ?
O21B C2B 1.260(5) . ?
O31B C00M 1.271(5) . ?
O21C C2C 1.263(5) . ?
O31C C31C 1.262(5) . ?
O31A C31 1.275(5) . ?
O21A C2A 1.266(5) . ?
O32C C31C 1.256(5) . ?
O32A C31 1.244(5) . ?
O32B C00M 1.251(5) . ?
N1B H1B 0.8800 . ?
N1B C2B 1.377(5) . ?
N1B C6B 1.355(5) . ?
N1C H1C 0.8800 . ?
N1C C2C 1.381(5) . ?
N1C C6C 1.359(6) . ?
N1A H1A 0.8800 . ?
N1A C2A 1.366(5) . ?
N1A C6A 1.354(6) . ?
O1N H1N 0.8400 . ?
O1N C2N 1.412(5) . ?
O1M H1M 0.8400 . ?
O1M C2M 1.399(6) . ?
O1W H1WA 0.8700 . ?
O1W H1WB 0.8697 . ?
C2B C3B 1.442(6) . ?
C2A C3A 1.430(6) . ?
C2C C3C 1.435(6) . ?
C3A C31 1.509(6) . ?
C3A C4A 1.375(6) . ?
C00M C3B 1.505(6) . ?
C31C C3C 1.511(6) . ?
C3B C4B 1.376(6) . ?
C6B C5B 1.354(6) . ?
C6B C61B 1.495(6) . ?
C3C C4C 1.378(6) . ?
C6A C5A 1.362(6) . ?
C6A C61 1.503(6) . ?
C5B H5B 0.9500 . ?
C5B C4B 1.394(6) . ?
C4A H4A 0.9500 . ?
C4A C5A 1.397(6) . ?
C6C C5C 1.360(6) . ?
C6C C61C 1.488(6) . ?
C4B H4B 0.9500 . ?
C4C H4C 0.9500 . ?
C4C C5C 1.392(6) . ?
C5A H5A 0.9500 . ?
C61B H61A 0.9800 . ?
C61B H61B 0.9800 . ?
C61B H61C 0.9800 . ?
C61 H61D 0.9800 . ?
C61 H61E 0.9800 . ?
C61 H61F 0.9800 . ?
C5C H5C 0.9500 . ?
C61C H61G 0.9800 . ?
C61C H61H 0.9800 . ?
C61C H61I 0.9800 . ?
C2N H2NA 0.9800 . ?
C2N H2NB 0.9800 . ?
C2N H2NC 0.9800 . ?
C2M H2MA 0.9800 . ?
C2M H2MB 0.9800 . ?
C2M H2MC 0.9800 . ?

loop_
_geom_hbond_atom_site_label_D
_geom_hbond_atom_site_label_H
_geom_hbond_atom_site_label_A
_geom_hbond_distance_DH
_geom_hbond_distance_HA
_geom_hbond_distance_DA
_geom_hbond_angle_DHA
_geom_hbond_site_symmetry_A
_geom_hbond_publ_flag
N1B H1B O31A 0.88 1.96 2.825(5) 166.6 2_655 yes
N1C H1C O32B 0.88 1.83 2.699(5) 167.9 2_655 yes
N1A H1A O32C 0.88 1.94 2.801(5) 165.7 2_655 yes
O1N H1N O1W 0.84 1.88 2.705(5) 165.4 4_576 yes
O1M H1M O1N 0.84 1.89 2.719(5) 168.7 . yes
O1W H1WA O32A 0.87 1.89 2.754(5) 170.7 3_665 yes
O1W H1WB O32C 0.87 1.99 2.858(5) 171.9 2_655 yes

loop_
_geom_torsion_atom_site_label_1
_geom_torsion_atom_site_label_2
_geom_torsion_atom_site_label_3
_geom_torsion_atom_site_label_4
_geom_torsion
_geom_torsion_site_symmetry_1
_geom_torsion_site_symmetry_2
_geom_torsion_site_symmetry_3
_geom_torsion_site_symmetry_4
_geom_torsion_publ_flag
Mn1 O21B C2B N1B 162.8(3) . . . . ?
Mn1 O21B C2B C3B -18.2(6) . . . . ?
Mn1 O31B C00M Na2 137.6(5) . . . 2_645 ?
Mn1 O31B C00M O32B -171.1(3) . . . . ?
Mn1 O31B C00M C3B 8.9(6) . . . . ?
Mn1 O21C C2C N1C 172.7(3) . . . . ?
Mn1 O21C C2C C3C -8.0(7) . . . . ?
Mn1 O31C C31C O32C -175.1(3) . . . . ?
Mn1 O31C C31C C3C 4.6(7) . . . . ?
Mn1 O31A C31 O32A -169.3(3) . . . . ?
Mn1 O31A C31 C3A 11.8(6) . . . . ?
Mn1 O21A C2A N1A -158.8(3) . . . . ?
Mn1 O21A C2A C3A 22.2(7) . . . . ?
Na2 O21B C2B N1B 59.6(5) . . . . ?
Na2 O21B C2B C3B -121.3(4) . . . . ?
Na2 O31B C00M O32B 51.3(6) 2_645 . . . ?
Na2 O31B C00M C3B -128.7(4) 2_645 . . . ?
Na2 O21C C2C N1C 36.8(6) . . . . ?
Na2 O21C C2C C3C -143.8(4) . . . . ?
Na2 O31C C31C O32C -8.4(7) 2_645 . . . ?
Na2 O31C C31C C3C 171.3(3) 2_645 . . . ?
Na2 O21A C2A N1A 51.0(6) . . . . ?
Na2 O21A C2A C3A -128.0(4) . . . . ?
Na2 C00M C3B C2B -38.8(7) 2_645 . . . ?
Na2 C00M C3B C4B 139.5(4) 2_645 . . . ?
O21B C2B C3B C00M -5.5(7) . . . . ?
O21B C2B C3B C4B 176.3(4) . . . . ?
O31B C00M C3B C2B 11.4(7) . . . . ?
O31B C00M C3B C4B -170.4(4) . . . . ?
O21C C2C C3C C31C 6.7(7) . . . . ?
O21C C2C C3C C4C -177.1(5) . . . . ?
O31C C31C C3C C2C -4.4(7) . . . . ?
O31C C31C C3C C4C 179.4(4) . . . . ?
O21A C2A C3A C31 -6.0(7) . . . . ?
O21A C2A C3A C4A 175.6(4) . . . . ?
O32C C31C C3C C2C 175.3(4) . . . . ?
O32C C31C C3C C4C -0.8(6) . . . . ?
O32B C00M C3B C2B -168.6(4) . . . . ?
O32B C00M C3B C4B 9.6(6) . . . . ?
N1B C2B C3B C00M 173.6(4) . . . . ?
N1B C2B C3B C4B -4.6(6) . . . . ?
N1B C6B C5B C4B -1.6(7) . . . . ?
N1C C2C C3C C31C -174.0(4) . . . . ?
N1C C2C C3C C4C 2.2(6) . . . . ?
N1C C6C C5C C4C 1.9(7) . . . . ?
N1A C2A C3A C31 174.9(4) . . . . ?
N1A C2A C3A C4A -3.5(6) . . . . ?
N1A C6A C5A C4A -0.5(7) . . . . ?
C2B N1B C6B C5B -2.3(7) . . . . ?
C2B N1B C6B C61B 177.9(4) . . . . ?
C2B C3B C4B C5B 1.3(7) . . . . ?
C2A N1A C6A C5A -0.6(7) . . . . ?
C2A N1A C6A C61 -179.0(4) . . . . ?
C2A C3A C31 O31A -10.6(6) . . . . ?
C2A C3A C31 O32A 170.4(4) . . . . ?
C2A C3A C4A C5A 2.7(7) . . . . ?
C2C N1C C6C C5C 0.5(7) . . . . ?
C2C N1C C6C C61C -179.0(4) . . . . ?
C2C C3C C4C C5C 0.0(7) . . . . ?
C3A C4A C5A C6A -0.7(7) . . . . ?
C00M C3B C4B C5B -177.0(4) . . . . ?
C31C C3C C4C C5C 176.4(4) . . . . ?
C31 C3A C4A C5A -175.8(4) . . . . ?
C6B N1B C2B O21B -175.5(4) . . . . ?
C6B N1B C2B C3B 5.4(6) . . . . ?
C6B C5B C4B C3B 1.9(7) . . . . ?
C3C C4C C5C C6C -2.1(8) . . . . ?
C6A N1A C2A O21A -176.5(4) . . . . ?
C6A N1A C2A C3A 2.6(7) . . . . ?
C4A C3A C31 O31A 167.8(4) . . . . ?
C4A C3A C31 O32A -11.2(6) . . . . ?
C6C N1C C2C O21C 176.8(4) . . . . ?
C6C N1C C2C C3C -2.6(7) . . . . ?
C61B C6B C5B C4B 178.3(5) . . . . ?
C61 C6A C5A C4A 177.8(4) . . . . ?
C61C C6C C5C C4C -178.6(5) . . . . ?
